data_2228996
loop_
_publ_author_name
'Cui, Jichun'
'Ruan, Hong'
'Qiao, Yanling'
'Yin, Handong'

_publ_section_title
;
 {1-[(2-Oxidonaphthalen-1-yl)methylidene]thiosemicarbazidato-\k^3^<i>N</i>^1^,<i>O</i>,<i>S</i>}diphenyltin(IV)
;
_journal_coeditor_code CV5008
_journal_issue 2
_journal_name_full 'Acta Crystallographica Section E'
_journal_page_first m145
_journal_paper_doi 10.1107/S1600536810054024
_journal_volume 67
_journal_year 2011
_chemical_formula_iupac '[Sn (C6 H5)2 (C12 H9 N3 O S) (C6 H5)2]'
_chemical_formula_moiety 'C24 H19 N3 O S Sn'
_chemical_formula_sum 'C24 H19 N3 O S Sn'
_chemical_formula_weight 516.17
_chemical_name_systematic
;
{1-[(2-Oxidonaphthalen-1-yl)methylidene]thiosemicarbazidato-
\k^3^<i>N</i>^1^,<i>O</i>,<i>S</i>}diphenyltin(IV)
;
_space_group_IT_number 2
_symmetry_cell_setting triclinic
_symmetry_space_group_name_Hall '-P 1'
_symmetry_space_group_name_H-M 'P -1'
_atom_sites_solution_hydrogens geom
_atom_sites_solution_primary direct
_atom_sites_solution_secondary difmap
_audit_creation_method SHELXL-97
_cell_angle_alpha 89.880(2)
_cell_angle_beta 88.696(2)
_cell_angle_gamma 85.4350(10)
_cell_formula_units_Z 4
_cell_length_a 10.0228(14)
_cell_length_b 10.9676(16)
_cell_length_c 19.732(3)
_cell_measurement_reflns_used 4687
_cell_measurement_temperature 298(2)
_cell_measurement_theta_max 26.894
_cell_measurement_theta_min 2.264
_cell_volume 2161.6(5)
_computing_cell_refinement 'SAINT (Bruker, 2007)'
_computing_data_collection 'SMART (Bruker, 2007)'
_computing_data_reduction 'SAINT (Bruker, 2007)'
_computing_molecular_graphics 'SHELXTL (Sheldrick, 2008)'
_computing_publication_material 'SHELXTL (Sheldrick, 2008)'
_computing_structure_refinement 'SHELXL97 (Sheldrick, 2008)'
_computing_structure_solution 'SHELXS97 (Sheldrick, 2008)'
_diffrn_ambient_temperature 298(2)
_diffrn_measured_fraction_theta_full 0.966
_diffrn_measured_fraction_theta_max 0.966
_diffrn_measurement_device_type 'Bruker SMART 1000'
_diffrn_measurement_method 'phi and omega scans'
_diffrn_radiation_monochromator graphite
_diffrn_radiation_source 'fine-focus sealed tube'
_diffrn_radiation_type MoK\a
_diffrn_radiation_wavelength 0.71073
_diffrn_reflns_av_R_equivalents 0.0323
_diffrn_reflns_av_sigmaI/netI 0.0642
_diffrn_reflns_limit_h_max 11
_diffrn_reflns_limit_h_min -11
_diffrn_reflns_limit_k_max 12
_diffrn_reflns_limit_k_min -13
_diffrn_reflns_limit_l_max 17
_diffrn_reflns_limit_l_min -23
_diffrn_reflns_number 10805
_diffrn_reflns_theta_full 25.01
_diffrn_reflns_theta_max 25.01
_diffrn_reflns_theta_min 1.86
_exptl_absorpt_coefficient_mu 1.299
_exptl_absorpt_correction_T_max 0.8597
_exptl_absorpt_correction_T_min 0.7543
_exptl_absorpt_correction_type multi-scan
_exptl_absorpt_process_details '(SADABS; Bruker, 2001)'
_exptl_crystal_colour orange
_exptl_crystal_density_diffrn 1.586
_exptl_crystal_density_method 'not measured'
_exptl_crystal_description block
_exptl_crystal_F_000 1032
_exptl_crystal_size_max 0.23
_exptl_crystal_size_mid 0.18
_exptl_crystal_size_min 0.12
_refine_diff_density_max 1.561
_refine_diff_density_min -0.791
_refine_ls_extinction_method none
_refine_ls_goodness_of_fit_ref 1.004
_refine_ls_hydrogen_treatment constr
_refine_ls_matrix_type full
_refine_ls_number_parameters 541
_refine_ls_number_reflns 7339
_refine_ls_number_restraints 0
_refine_ls_restrained_S_all 1.004
_refine_ls_R_factor_all 0.0702
_refine_ls_R_factor_gt 0.0459
_refine_ls_shift/su_max 0.001
_refine_ls_shift/su_mean 0.000
_refine_ls_structure_factor_coef Fsqd
_refine_ls_weighting_details 'calc w=1/[\s^2^(Fo^2^)+(0.0739P)^2^] where P=(Fo^2^+2Fc^2^)/3'
_refine_ls_weighting_scheme calc
_refine_ls_wR_factor_gt 0.1142
_refine_ls_wR_factor_ref 0.1332
_reflns_number_gt 5240
_reflns_number_total 7339
_reflns_threshold_expression >2sigma(I)
_cod_data_source_file cv5008.cif
_cod_data_source_block I
_cod_original_sg_symbol_H-M P-1
_cod_database_code 2228996
_cod_database_fobs_code 2228996

loop_
_symmetry_equiv_pos_as_xyz
'x, y, z'
'-x, -y, -z'

loop_
_atom_site_type_symbol
_atom_site_label
_atom_site_fract_x
_atom_site_fract_y
_atom_site_fract_z
_atom_site_U_iso_or_equiv
_atom_site_adp_type
_atom_site_calc_flag
_atom_site_refinement_flags
_atom_site_occupancy
_atom_site_disorder_assembly
_atom_site_disorder_group
Sn Sn1 0.94444(4) 0.74053(3) 0.412798(19) 0.03969(14) Uani d . 1 . .
Sn Sn2 0.00729(4) 0.23449(3) 0.106121(19) 0.04414(14) Uani d . 1 . .
N N1 0.8748(4) 0.8873(4) 0.4820(2) 0.0389(10) Uani d . 1 . .
N N2 0.9313(5) 0.8903(4) 0.5463(2) 0.0492(12) Uani d . 1 . .
N N3 1.0343(6) 0.7806(5) 0.6313(3) 0.0689(16) Uani d . 1 . .
H H3A 1.0376 0.8470 0.6540 0.083 Uiso calc R 1 . .
H H3B 1.0664 0.7121 0.6479 0.083 Uiso calc R 1 . .
N N4 0.0984(4) 0.0635(4) 0.0630(2) 0.0414(11) Uani d . 1 . .
N N5 0.0689(5) -0.0488(4) 0.0921(2) 0.0462(12) Uani d . 1 . .
N N6 -0.0081(6) -0.1457(4) 0.1860(3) 0.0641(15) Uani d . 1 . .
H H6A -0.0010 -0.2137 0.1641 0.077 Uiso calc R 1 . .
H H6B -0.0367 -0.1437 0.2274 0.077 Uiso calc R 1 . .
O O1 0.8805(4) 0.8727(4) 0.33971(18) 0.0475(10) Uani d . 1 . .
O O2 0.0506(4) 0.2965(4) 0.0086(2) 0.0547(11) Uani d . 1 . .
S S1 0.97185(17) 0.64262(14) 0.52905(8) 0.0507(4) Uani d . 1 . .
S S2 0.0102(2) 0.08899(15) 0.20601(8) 0.0600(5) Uani d . 1 . .
C C1 0.7892(6) 0.9790(5) 0.4688(3) 0.0454(14) Uani d . 1 . .
H H1 0.7695 1.0353 0.5035 0.055 Uiso calc R 1 . .
C C2 0.7216(5) 1.0023(5) 0.4060(3) 0.0403(13) Uani d . 1 . .
C C3 0.7693(5) 0.9484(5) 0.3446(3) 0.0412(13) Uani d . 1 . .
C C4 0.7010(6) 0.9777(6) 0.2835(3) 0.0507(15) Uani d . 1 . .
H H4 0.7317 0.9409 0.2431 0.061 Uiso calc R 1 . .
C C5 0.5912(6) 1.0589(6) 0.2838(3) 0.0584(17) Uani d . 1 . .
H H5 0.5494 1.0775 0.2430 0.070 Uiso calc R 1 . .
C C6 0.5381(6) 1.1164(6) 0.3440(3) 0.0533(16) Uani d . 1 . .
C C7 0.6038(6) 1.0868(5) 0.4063(3) 0.0475(14) Uani d . 1 . .
C C8 0.5456(6) 1.1439(6) 0.4660(4) 0.0601(17) Uani d . 1 . .
H H8 0.5850 1.1271 0.5076 0.072 Uiso calc R 1 . .
C C9 0.4336(7) 1.2223(6) 0.4635(4) 0.072(2) Uani d . 1 . .
H H9 0.3978 1.2573 0.5035 0.086 Uiso calc R 1 . .
C C10 0.3716(7) 1.2512(7) 0.4030(5) 0.080(2) Uani d . 1 . .
H H10 0.2961 1.3062 0.4022 0.096 Uiso calc R 1 . .
C C11 0.4231(6) 1.1975(7) 0.3439(4) 0.070(2) Uani d . 1 . .
H H11 0.3806 1.2154 0.3033 0.084 Uiso calc R 1 . .
C C12 0.9781(6) 0.7837(6) 0.5686(3) 0.0472(14) Uani d . 1 . .
C C13 0.8249(6) 0.6076(5) 0.3716(3) 0.0440(14) Uani d . 1 . .
C C14 0.7493(6) 0.5338(6) 0.4118(4) 0.0553(16) Uani d . 1 . .
H H14 0.7450 0.5456 0.4585 0.066 Uiso calc R 1 . .
C C15 0.6798(7) 0.4425(6) 0.3832(4) 0.0681(19) Uani d . 1 . .
H H15 0.6307 0.3927 0.4107 0.082 Uiso calc R 1 . .
C C16 0.6844(9) 0.4264(7) 0.3135(5) 0.085(3) Uani d . 1 . .
H H16 0.6364 0.3669 0.2940 0.102 Uiso calc R 1 . .
C C17 0.7581(10) 0.4965(8) 0.2743(4) 0.099(3) Uani d . 1 . .
H H17 0.7624 0.4834 0.2277 0.119 Uiso calc R 1 . .
C C18 0.8277(8) 0.5881(7) 0.3016(4) 0.075(2) Uani d . 1 . .
H H18 0.8766 0.6368 0.2733 0.090 Uiso calc R 1 . .
C C19 1.1504(5) 0.7491(5) 0.3860(3) 0.0424(13) Uani d . 1 . .
C C20 1.1968(6) 0.8478(6) 0.3512(3) 0.0550(16) Uani d . 1 . .
H H20 1.1373 0.9127 0.3384 0.066 Uiso calc R 1 . .
C C21 1.3335(8) 0.8495(8) 0.3353(4) 0.076(2) Uani d . 1 . .
H H21 1.3650 0.9161 0.3124 0.091 Uiso calc R 1 . .
C C22 1.4206(8) 0.7535(10) 0.3533(4) 0.087(3) Uani d . 1 . .
H H22 1.5112 0.7554 0.3424 0.104 Uiso calc R 1 . .
C C23 1.3769(7) 0.6546(9) 0.3871(4) 0.083(2) Uani d . 1 . .
H H23 1.4369 0.5891 0.3985 0.099 Uiso calc R 1 . .
C C24 1.2427(6) 0.6534(6) 0.4039(3) 0.0595(17) Uani d . 1 . .
H H24 1.2131 0.5872 0.4278 0.071 Uiso calc R 1 . .
C C25 0.1833(6) 0.0530(6) 0.0113(3) 0.0483(15) Uani d . 1 . .
H H25 0.2173 -0.0257 -0.0004 0.058 Uiso calc R 1 . .
C C26 0.2289(6) 0.1518(6) -0.0291(3) 0.0461(14) Uani d . 1 . .
C C27 0.1601(7) 0.2678(6) -0.0279(3) 0.0548(16) Uani d . 1 . .
C C28 0.2088(8) 0.3617(7) -0.0708(4) 0.072(2) Uani d . 1 . .
H H28 0.1634 0.4390 -0.0713 0.087 Uiso calc R 1 . .
C C29 0.3204(9) 0.3383(8) -0.1105(4) 0.082(3) Uani d . 1 . .
H H29 0.3500 0.4008 -0.1375 0.099 Uiso calc R 1 . .
C C30 0.3926(7) 0.2236(8) -0.1124(3) 0.0650(19) Uani d . 1 . .
C C31 0.3494(6) 0.1270(7) -0.0721(3) 0.0550(17) Uani d . 1 . .
C C32 0.5141(9) 0.2039(11) -0.1522(4) 0.088(3) Uani d . 1 . .
H H32 0.5429 0.2671 -0.1789 0.105 Uiso calc R 1 . .
C C33 0.5871(9) 0.0951(11) -0.1514(4) 0.093(3) Uani d . 1 . .
H H33 0.6674 0.0848 -0.1761 0.111 Uiso calc R 1 . .
C C34 0.5426(7) -0.0016(8) -0.1138(3) 0.076(2) Uani d . 1 . .
H H34 0.5912 -0.0774 -0.1148 0.091 Uiso calc R 1 . .
C C35 0.4265(7) 0.0149(7) -0.0748(3) 0.0631(18) Uani d . 1 . .
H H35 0.3986 -0.0505 -0.0496 0.076 Uiso calc R 1 . .
C C36 0.0259(6) -0.0414(5) 0.1551(3) 0.0438(13) Uani d . 1 . .
C C37 -0.2025(6) 0.2693(5) 0.0914(3) 0.0454(14) Uani d . 1 . .
C C38 -0.2527(7) 0.3028(6) 0.0285(3) 0.0628(18) Uani d . 1 . .
H H38 -0.1946 0.3020 -0.0089 0.075 Uiso calc R 1 . .
C C39 -0.3868(8) 0.3373(7) 0.0203(4) 0.085(2) Uani d . 1 . .
H H39 -0.4177 0.3603 -0.0223 0.101 Uiso calc R 1 . .
C C40 -0.4757(8) 0.3378(7) 0.0752(5) 0.083(2) Uani d . 1 . .
H H40 -0.5662 0.3607 0.0696 0.100 Uiso calc R 1 . .
C C41 -0.4287(7) 0.3043(7) 0.1376(4) 0.074(2) Uani d . 1 . .
H H41 -0.4872 0.3042 0.1748 0.089 Uiso calc R 1 . .
C C42 -0.2932(7) 0.2704(6) 0.1452(4) 0.0622(18) Uani d . 1 . .
H H42 -0.2626 0.2477 0.1879 0.075 Uiso calc R 1 . .
C C43 0.1128(5) 0.3726(5) 0.1536(3) 0.0421(13) Uani d . 1 . .
C C44 0.1418(7) 0.4771(6) 0.1197(3) 0.0599(17) Uani d . 1 . .
H H44 0.1222 0.4854 0.0740 0.072 Uiso calc R 1 . .
C C45 0.2000(7) 0.5706(6) 0.1527(3) 0.0665(19) Uani d . 1 . .
H H45 0.2189 0.6405 0.1287 0.080 Uiso calc R 1 . .
C C46 0.2299(8) 0.5615(6) 0.2196(4) 0.068(2) Uani d . 1 . .
H H46 0.2675 0.6250 0.2415 0.082 Uiso calc R 1 . .
C C47 0.2035(9) 0.4571(7) 0.2540(4) 0.084(3) Uani d . 1 . .
H H47 0.2248 0.4493 0.2995 0.100 Uiso calc R 1 . .
C C48 0.1457(8) 0.3634(6) 0.2221(4) 0.069(2) Uani d . 1 . .
H H48 0.1285 0.2934 0.2464 0.083 Uiso calc R 1 . .

loop_
_atom_site_aniso_label
_atom_site_aniso_U_11
_atom_site_aniso_U_22
_atom_site_aniso_U_33
_atom_site_aniso_U_12
_atom_site_aniso_U_13
_atom_site_aniso_U_23
Sn1 0.0424(2) 0.0429(2) 0.0336(2) -0.00235(17) -0.00036(16) 0.00203(17)
Sn2 0.0562(3) 0.0419(2) 0.0352(2) -0.00743(18) -0.00820(18) 0.00630(17)
N1 0.043(3) 0.043(3) 0.031(3) -0.005(2) -0.0026(19) 0.003(2)
N2 0.064(3) 0.052(3) 0.032(3) -0.009(2) -0.010(2) 0.004(2)
N3 0.095(4) 0.071(4) 0.042(3) -0.006(3) -0.020(3) 0.005(3)
N4 0.049(3) 0.047(3) 0.030(3) -0.013(2) -0.001(2) 0.004(2)
N5 0.065(3) 0.036(3) 0.039(3) -0.013(2) 0.002(2) 0.003(2)
N6 0.099(4) 0.041(3) 0.053(3) -0.016(3) 0.010(3) 0.006(3)
O1 0.056(2) 0.053(2) 0.031(2) 0.0045(19) 0.0030(17) 0.0068(18)
O2 0.076(3) 0.055(3) 0.033(2) -0.007(2) -0.004(2) 0.0133(19)
S1 0.0669(10) 0.0478(9) 0.0364(8) 0.0019(7) -0.0021(7) 0.0085(7)
S2 0.1025(14) 0.0464(9) 0.0316(8) -0.0095(9) -0.0022(8) 0.0068(7)
C1 0.051(4) 0.041(3) 0.043(3) 0.002(3) 0.004(3) -0.004(3)
C2 0.045(3) 0.042(3) 0.034(3) -0.005(2) 0.001(2) 0.008(2)
C3 0.043(3) 0.039(3) 0.042(3) -0.007(2) 0.002(2) 0.005(2)
C4 0.053(4) 0.065(4) 0.035(3) -0.010(3) -0.001(3) 0.005(3)
C5 0.051(4) 0.074(4) 0.052(4) -0.011(3) -0.014(3) 0.012(3)
C6 0.044(3) 0.057(4) 0.060(4) -0.014(3) -0.003(3) 0.018(3)
C7 0.049(3) 0.044(3) 0.050(4) -0.006(3) 0.003(3) 0.010(3)
C8 0.063(4) 0.051(4) 0.065(5) 0.006(3) 0.014(3) 0.007(3)
C9 0.071(5) 0.055(4) 0.086(6) 0.008(4) 0.022(4) 0.015(4)
C10 0.044(4) 0.074(5) 0.117(7) 0.012(3) 0.022(4) 0.029(5)
C11 0.046(4) 0.075(5) 0.088(6) -0.002(3) -0.004(4) 0.027(4)
C12 0.047(3) 0.056(4) 0.039(3) -0.003(3) -0.007(3) 0.008(3)
C13 0.049(3) 0.033(3) 0.050(4) -0.002(2) -0.011(3) 0.005(3)
C14 0.046(4) 0.057(4) 0.063(4) -0.002(3) 0.002(3) 0.001(3)
C15 0.057(4) 0.060(4) 0.089(6) -0.015(3) -0.004(4) 0.010(4)
C16 0.104(6) 0.073(5) 0.083(6) -0.034(5) -0.039(5) 0.005(5)
C17 0.159(9) 0.089(6) 0.058(5) -0.054(6) -0.031(6) 0.003(5)
C18 0.114(6) 0.073(5) 0.045(4) -0.036(4) -0.017(4) 0.007(4)
C19 0.041(3) 0.055(4) 0.032(3) -0.009(3) -0.003(2) -0.002(3)
C20 0.060(4) 0.062(4) 0.043(4) -0.012(3) 0.001(3) -0.001(3)
C21 0.080(6) 0.099(6) 0.054(5) -0.043(5) 0.013(4) -0.009(4)
C22 0.049(5) 0.146(9) 0.068(6) -0.030(5) 0.012(4) -0.020(6)
C23 0.044(4) 0.128(7) 0.073(5) 0.015(4) -0.007(4) -0.007(5)
C24 0.047(4) 0.075(5) 0.055(4) 0.002(3) 0.001(3) 0.005(3)
C25 0.055(4) 0.053(4) 0.038(3) -0.011(3) -0.003(3) 0.000(3)
C26 0.054(4) 0.064(4) 0.023(3) -0.022(3) -0.006(2) 0.001(3)
C27 0.076(5) 0.061(4) 0.030(3) -0.016(3) -0.016(3) 0.009(3)
C28 0.092(6) 0.067(5) 0.061(5) -0.029(4) -0.011(4) 0.027(4)
C29 0.099(6) 0.103(7) 0.052(5) -0.057(5) -0.009(4) 0.033(4)
C30 0.075(5) 0.088(5) 0.036(4) -0.035(4) -0.007(3) 0.010(4)
C31 0.059(4) 0.080(5) 0.030(3) -0.032(4) -0.010(3) 0.000(3)
C32 0.085(6) 0.143(8) 0.044(5) -0.059(6) 0.000(4) 0.018(5)
C33 0.068(6) 0.168(10) 0.048(5) -0.044(6) 0.001(4) 0.000(6)
C34 0.062(5) 0.123(7) 0.046(4) -0.015(4) -0.004(3) -0.014(4)
C35 0.059(4) 0.095(6) 0.038(4) -0.020(4) -0.003(3) -0.004(4)
C36 0.050(3) 0.041(3) 0.040(3) -0.002(3) -0.005(3) 0.009(3)
C37 0.052(4) 0.039(3) 0.046(4) -0.006(3) -0.007(3) -0.003(3)
C38 0.062(4) 0.076(5) 0.051(4) -0.007(3) -0.009(3) 0.009(3)
C39 0.081(6) 0.095(6) 0.078(6) -0.003(5) -0.034(5) 0.015(5)
C40 0.067(5) 0.083(6) 0.100(7) 0.003(4) -0.021(5) 0.003(5)
C41 0.066(5) 0.082(5) 0.073(5) -0.005(4) 0.005(4) -0.007(4)
C42 0.067(5) 0.063(4) 0.056(4) -0.004(3) -0.011(3) 0.000(3)
C43 0.048(3) 0.036(3) 0.043(3) -0.005(2) -0.003(3) 0.001(3)
C44 0.079(5) 0.057(4) 0.046(4) -0.014(3) -0.006(3) 0.008(3)
C45 0.099(6) 0.057(4) 0.047(4) -0.033(4) -0.001(4) 0.005(3)
C46 0.089(5) 0.056(4) 0.063(5) -0.025(4) -0.012(4) -0.002(4)
C47 0.137(7) 0.070(5) 0.050(4) -0.035(5) -0.035(5) 0.006(4)
C48 0.104(6) 0.054(4) 0.054(4) -0.023(4) -0.022(4) 0.015(3)

loop_
_atom_type_symbol
_atom_type_description
_atom_type_scat_dispersion_real
_atom_type_scat_dispersion_imag
_atom_type_scat_source
C C 0.0033 0.0016 'International Tables Vol C Tables 4.2.6.8 and 6.1.1.4'
H H 0.0000 0.0000 'International Tables Vol C Tables 4.2.6.8 and 6.1.1.4'
N N 0.0061 0.0033 'International Tables Vol C Tables 4.2.6.8 and 6.1.1.4'
O O 0.0106 0.0060 'International Tables Vol C Tables 4.2.6.8 and 6.1.1.4'
Sn Sn -0.6537 1.4246 'International Tables Vol C Tables 4.2.6.8 and 6.1.1.4'
S S 0.1246 0.1234 'International Tables Vol C Tables 4.2.6.8 and 6.1.1.4'

loop_
_geom_angle_atom_site_label_1
_geom_angle_atom_site_label_2
_geom_angle_atom_site_label_3
_geom_angle_site_symmetry_1
_geom_angle_site_symmetry_3
_geom_angle
_geom_angle_publ_flag
O1 Sn1 C19 . . 93.23(19) ?
O1 Sn1 C13 . . 92.32(19) ?
C19 Sn1 C13 . . 122.7(2) ?
O1 Sn1 N1 . . 81.88(15) ?
C19 Sn1 N1 . . 111.26(18) ?
C13 Sn1 N1 . . 126.00(19) ?
O1 Sn1 S1 . . 157.99(11) ?
C19 Sn1 S1 . . 98.65(16) ?
C13 Sn1 S1 . . 96.69(16) ?
N1 Sn1 S1 . . 76.57(12) ?
O2 Sn2 C37 . . 91.4(2) ?
O2 Sn2 C43 . . 93.16(19) ?
C37 Sn2 C43 . . 118.6(2) ?
O2 Sn2 N4 . . 81.15(16) ?
C37 Sn2 N4 . . 115.57(18) ?
C43 Sn2 N4 . . 125.61(18) ?
O2 Sn2 S2 . . 157.71(13) ?
C37 Sn2 S2 . . 101.39(17) ?
C43 Sn2 S2 . . 96.54(16) ?
N4 Sn2 S2 . . 76.88(12) ?
C1 N1 N2 . . 114.9(5) ?
C1 N1 Sn1 . . 126.3(4) ?
N2 N1 Sn1 . . 118.6(3) ?
C12 N2 N1 . . 114.2(5) ?
C12 N3 H3A . . 120.0 ?
C12 N3 H3B . . 120.0 ?
H3A N3 H3B . . 120.0 ?
C25 N4 N5 . . 114.2(5) ?
C25 N4 Sn2 . . 126.1(4) ?
N5 N4 Sn2 . . 119.6(3) ?
C36 N5 N4 . . 114.6(4) ?
C36 N6 H6A . . 120.0 ?
C36 N6 H6B . . 120.0 ?
H6A N6 H6B . . 120.0 ?
C3 O1 Sn1 . . 125.5(3) ?
C27 O2 Sn2 . . 126.7(4) ?
C12 S1 Sn1 . . 92.4(2) ?
C36 S2 Sn2 . . 93.7(2) ?
N1 C1 C2 . . 126.7(5) ?
N1 C1 H1 . . 116.7 ?
C2 C1 H1 . . 116.7 ?
C3 C2 C1 . . 122.1(5) ?
C3 C2 C7 . . 119.4(5) ?
C1 C2 C7 . . 118.5(5) ?
O1 C3 C2 . . 123.1(5) ?
O1 C3 C4 . . 117.1(5) ?
C2 C3 C4 . . 119.8(5) ?
C5 C4 C3 . . 120.6(6) ?
C5 C4 H4 . . 119.7 ?
C3 C4 H4 . . 119.7 ?
C4 C5 C6 . . 122.4(6) ?
C4 C5 H5 . . 118.8 ?
C6 C5 H5 . . 118.8 ?
C11 C6 C5 . . 121.9(6) ?
C11 C6 C7 . . 120.1(6) ?
C5 C6 C7 . . 118.1(6) ?
C8 C7 C6 . . 116.5(6) ?
C8 C7 C2 . . 123.7(6) ?
C6 C7 C2 . . 119.7(5) ?
C9 C8 C7 . . 121.4(7) ?
C9 C8 H8 . . 119.3 ?
C7 C8 H8 . . 119.3 ?
C8 C9 C10 . . 121.7(7) ?
C8 C9 H9 . . 119.2 ?
C10 C9 H9 . . 119.2 ?
C11 C10 C9 . . 119.2(7) ?
C11 C10 H10 . . 120.4 ?
C9 C10 H10 . . 120.4 ?
C10 C11 C6 . . 121.2(7) ?
C10 C11 H11 . . 119.4 ?
C6 C11 H11 . . 119.4 ?
N2 C12 N3 . . 117.0(5) ?
N2 C12 S1 . . 127.3(4) ?
N3 C12 S1 . . 115.6(5) ?
C14 C13 C18 . . 117.9(6) ?
C14 C13 Sn1 . . 122.7(4) ?
C18 C13 Sn1 . . 119.3(5) ?
C13 C14 C15 . . 120.9(6) ?
C13 C14 H14 . . 119.5 ?
C15 C14 H14 . . 119.5 ?
C16 C15 C14 . . 119.5(7) ?
C16 C15 H15 . . 120.2 ?
C14 C15 H15 . . 120.2 ?
C17 C16 C15 . . 120.0(7) ?
C17 C16 H16 . . 120.0 ?
C15 C16 H16 . . 120.0 ?
C16 C17 C18 . . 121.4(8) ?
C16 C17 H17 . . 119.3 ?
C18 C17 H17 . . 119.3 ?
C17 C18 C13 . . 120.2(7) ?
C17 C18 H18 . . 119.9 ?
C13 C18 H18 . . 119.9 ?
C20 C19 C24 . . 118.3(6) ?
C20 C19 Sn1 . . 122.1(4) ?
C24 C19 Sn1 . . 119.6(4) ?
C19 C20 C21 . . 119.9(7) ?
C19 C20 H20 . . 120.1 ?
C21 C20 H20 . . 120.1 ?
C22 C21 C20 . . 120.0(7) ?
C22 C21 H21 . . 120.0 ?
C20 C21 H21 . . 120.0 ?
C21 C22 C23 . . 121.2(7) ?
C21 C22 H22 . . 119.4 ?
C23 C22 H22 . . 119.4 ?
C22 C23 C24 . . 119.0(8) ?
C22 C23 H23 . . 120.5 ?
C24 C23 H23 . . 120.5 ?
C23 C24 C19 . . 121.6(7) ?
C23 C24 H24 . . 119.2 ?
C19 C24 H24 . . 119.2 ?
N4 C25 C26 . . 126.2(6) ?
N4 C25 H25 . . 116.9 ?
C26 C25 H25 . . 116.9 ?
C27 C26 C25 . . 121.2(6) ?
C27 C26 C31 . . 120.8(6) ?
C25 C26 C31 . . 118.1(6) ?
O2 C27 C26 . . 124.3(6) ?
O2 C27 C28 . . 117.3(6) ?
C26 C27 C28 . . 118.4(7) ?
C29 C28 C27 . . 120.6(8) ?
C29 C28 H28 . . 119.7 ?
C27 C28 H28 . . 119.7 ?
C28 C29 C30 . . 122.5(7) ?
C28 C29 H29 . . 118.8 ?
C30 C29 H29 . . 118.8 ?
C29 C30 C31 . . 119.9(7) ?
C29 C30 C32 . . 121.0(8) ?
C31 C30 C32 . . 119.1(8) ?
C35 C31 C30 . . 117.6(6) ?
C35 C31 C26 . . 124.5(6) ?
C30 C31 C26 . . 117.9(7) ?
C33 C32 C30 . . 121.0(8) ?
C33 C32 H32 . . 119.5 ?
C30 C32 H32 . . 119.5 ?
C32 C33 C34 . . 120.1(8) ?
C32 C33 H33 . . 119.9 ?
C34 C33 H33 . . 119.9 ?
C35 C34 C33 . . 120.1(9) ?
C35 C34 H34 . . 120.0 ?
C33 C34 H34 . . 120.0 ?
C34 C35 C31 . . 122.1(7) ?
C34 C35 H35 . . 119.0 ?
C31 C35 H35 . . 119.0 ?
N5 C36 N6 . . 117.8(5) ?
N5 C36 S2 . . 127.1(4) ?
N6 C36 S2 . . 115.1(4) ?
C42 C37 C38 . . 117.0(6) ?
C42 C37 Sn2 . . 121.3(5) ?
C38 C37 Sn2 . . 121.4(5) ?
C39 C38 C37 . . 121.5(7) ?
C39 C38 H38 . . 119.2 ?
C37 C38 H38 . . 119.2 ?
C38 C39 C40 . . 120.4(7) ?
C38 C39 H39 . . 119.8 ?
C40 C39 H39 . . 119.8 ?
C41 C40 C39 . . 119.1(8) ?
C41 C40 H40 . . 120.4 ?
C39 C40 H40 . . 120.4 ?
C40 C41 C42 . . 119.9(8) ?
C40 C41 H41 . . 120.0 ?
C42 C41 H41 . . 120.0 ?
C37 C42 C41 . . 122.1(7) ?
C37 C42 H42 . . 119.0 ?
C41 C42 H42 . . 119.0 ?
C44 C43 C48 . . 117.5(5) ?
C44 C43 Sn2 . . 121.5(4) ?
C48 C43 Sn2 . . 120.8(4) ?
C43 C44 C45 . . 121.0(6) ?
C43 C44 H44 . . 119.5 ?
C45 C44 H44 . . 119.5 ?
C46 C45 C44 . . 121.1(6) ?
C46 C45 H45 . . 119.5 ?
C44 C45 H45 . . 119.5 ?
C45 C46 C47 . . 118.8(6) ?
C45 C46 H46 . . 120.6 ?
C47 C46 H46 . . 120.6 ?
C46 C47 C48 . . 121.0(7) ?
C46 C47 H47 . . 119.5 ?
C48 C47 H47 . . 119.5 ?
C47 C48 C43 . . 120.7(6) ?
C47 C48 H48 . . 119.7 ?
C43 C48 H48 . . 119.7 ?

loop_
_geom_bond_atom_site_label_1
_geom_bond_atom_site_label_2
_geom_bond_site_symmetry_2
_geom_bond_distance
_geom_bond_publ_flag
Sn1 O1 . 2.116(4) ?
Sn1 C19 . 2.128(5) ?
Sn1 C13 . 2.134(5) ?
Sn1 N1 . 2.175(4) ?
Sn1 S1 . 2.5420(16) ?
Sn2 O2 . 2.088(4) ?
Sn2 C37 . 2.134(6) ?
Sn2 C43 . 2.144(5) ?
Sn2 N4 . 2.185(5) ?
Sn2 S2 . 2.5326(16) ?
N1 C1 . 1.299(7) ?
N1 N2 . 1.401(6) ?
N2 C12 . 1.303(7) ?
N3 C12 . 1.371(7) ?
N3 H3A . 0.8600 ?
N3 H3B . 0.8600 ?
N4 C25 . 1.313(7) ?
N4 N5 . 1.408(6) ?
N5 C36 . 1.307(7) ?
N6 C36 . 1.359(7) ?
N6 H6A . 0.8600 ?
N6 H6B . 0.8600 ?
O1 C3 . 1.337(6) ?
O2 C27 . 1.315(8) ?
S1 C12 . 1.741(6) ?
S2 C36 . 1.744(6) ?
C1 C2 . 1.438(8) ?
C1 H1 . 0.9300 ?
C2 C3 . 1.407(7) ?
C2 C7 . 1.442(8) ?
C3 C4 . 1.423(8) ?
C4 C5 . 1.360(8) ?
C4 H4 . 0.9300 ?
C5 C6 . 1.419(9) ?
C5 H5 . 0.9300 ?
C6 C11 . 1.399(9) ?
C6 C7 . 1.431(8) ?
C7 C8 . 1.427(8) ?
C8 C9 . 1.360(9) ?
C8 H8 . 0.9300 ?
C9 C10 . 1.383(11) ?
C9 H9 . 0.9300 ?
C10 C11 . 1.379(11) ?
C10 H10 . 0.9300 ?
C11 H11 . 0.9300 ?
C13 C14 . 1.387(8) ?
C13 C18 . 1.397(9) ?
C14 C15 . 1.392(9) ?
C14 H14 . 0.9300 ?
C15 C16 . 1.387(11) ?
C15 H15 . 0.9300 ?
C16 C17 . 1.341(11) ?
C16 H16 . 0.9300 ?
C17 C18 . 1.385(10) ?
C17 H17 . 0.9300 ?
C18 H18 . 0.9300 ?
C19 C20 . 1.387(8) ?
C19 C24 . 1.393(8) ?
C20 C21 . 1.400(10) ?
C20 H20 . 0.9300 ?
C21 C22 . 1.364(11) ?
C21 H21 . 0.9300 ?
C22 C23 . 1.369(12) ?
C22 H22 . 0.9300 ?
C23 C24 . 1.379(9) ?
C23 H23 . 0.9300 ?
C24 H24 . 0.9300 ?
C25 C26 . 1.440(8) ?
C25 H25 . 0.9300 ?
C26 C27 . 1.398(9) ?
C26 C31 . 1.468(9) ?
C27 C28 . 1.440(9) ?
C28 C29 . 1.360(11) ?
C28 H28 . 0.9300 ?
C29 C30 . 1.400(11) ?
C29 H29 . 0.9300 ?
C30 C31 . 1.412(9) ?
C30 C32 . 1.436(11) ?
C31 C35 . 1.400(9) ?
C32 C33 . 1.350(12) ?
C32 H32 . 0.9300 ?
C33 C34 . 1.390(12) ?
C33 H33 . 0.9300 ?
C34 C35 . 1.380(9) ?
C34 H34 . 0.9300 ?
C35 H35 . 0.9300 ?
C37 C42 . 1.381(9) ?
C37 C38 . 1.387(8) ?
C38 C39 . 1.380(10) ?
C38 H38 . 0.9300 ?
C39 C40 . 1.387(11) ?
C39 H39 . 0.9300 ?
C40 C41 . 1.367(11) ?
C40 H40 . 0.9300 ?
C41 C42 . 1.391(9) ?
C41 H41 . 0.9300 ?
C42 H42 . 0.9300 ?
C43 C44 . 1.374(8) ?
C43 C48 . 1.400(8) ?
C44 C45 . 1.389(9) ?
C44 H44 . 0.9300 ?
C45 C46 . 1.362(9) ?
C45 H45 . 0.9300 ?
C46 C47 . 1.371(10) ?
C46 H46 . 0.9300 ?
C47 C48 . 1.378(9) ?
C47 H47 . 0.9300 ?
C48 H48 . 0.9300 ?

loop_
_geom_hbond_atom_site_label_D
_geom_hbond_atom_site_label_H
_geom_hbond_atom_site_label_A
_geom_hbond_site_symmetry_A
_geom_hbond_distance_DH
_geom_hbond_distance_HA
_geom_hbond_distance_DA
_geom_hbond_angle_DHA
N6 H6B O1 1_445 0.86 2.35 3.209(6) 177
N3 H3A S2 2_666 0.86 2.87 3.522(6) 134
